data_7160490
loop_
_publ_author_name
'Kumar, Mohit'
'Paul, Vincent'
'Gamidi, Rama Krishna'
'Senthilkumar, Beeran'

_publ_section_title
;
 Accessing polysubstituted 2-cyclopentenones <i>via</i> base-mediated
 annulation of &#x3b2;-keto esters and phenacyl bromides.
;
_journal_issue 18
_journal_name_full 'Organic &amp; biomolecular chemistry'
_journal_page_first 4519
_journal_page_last 4524
_journal_paper_doi 10.1039/d4ob02088j
_journal_volume 23
_journal_year 2025
_chemical_formula_moiety '2(C20 H17 F3 O5)'
_chemical_formula_sum 'C40 H34 F6 O10'
_chemical_formula_weight 788.67
_space_group_crystal_system triclinic
_space_group_IT_number 2
_space_group_name_Hall '-P 1'
_space_group_name_H-M_alt 'P -1'
_atom_sites_solution_hydrogens geom
_audit_creation_date 2023-07-27
_audit_creation_method
;
Olex2 1.5
(compiled 2022.04.07 svn.rca3783a0 for OlexSys, GUI svn.r6498)
;
_audit_update_record
;
2023-07-27 deposited with the CCDC.	2025-04-02 downloaded from the CCDC.
;
_cell_angle_alpha 83.603(6)
_cell_angle_beta 82.238(6)
_cell_angle_gamma 89.317(7)
_cell_formula_units_Z 1
_cell_length_a 5.5852(10)
_cell_length_b 8.4012(14)
_cell_length_c 18.790(3)
_cell_measurement_reflns_used 9688
_cell_measurement_temperature 103(2)
_cell_measurement_theta_max 27.46
_cell_measurement_theta_min 2.30
_cell_volume 868.1(3)
_computing_molecular_graphics 'Olex2 1.5 (Dolomanov et al., 2009)'
_computing_publication_material 'Olex2 1.5 (Dolomanov et al., 2009)'
_computing_structure_refinement 'SHELXL 2018/3 (Sheldrick, 2015)'
_computing_structure_solution 'SHELXT 2014/5 (Sheldrick, 2014)'
_diffrn_ambient_temperature 103.00
_diffrn_measured_fraction_theta_full 0.996
_diffrn_measured_fraction_theta_max 0.997
_diffrn_measurement_device_type 'Bruker APEX-II CCD'
_diffrn_measurement_method '\f and \w scans'
_diffrn_radiation_type MoK\a
_diffrn_radiation_wavelength 0.71073
_diffrn_reflns_av_R_equivalents 0.0480
_diffrn_reflns_av_unetI/netI 0.0241
_diffrn_reflns_Laue_measured_fraction_full 0.996
_diffrn_reflns_Laue_measured_fraction_max 0.997
_diffrn_reflns_limit_h_max 7
_diffrn_reflns_limit_h_min -7
_diffrn_reflns_limit_k_max 10
_diffrn_reflns_limit_k_min -10
_diffrn_reflns_limit_l_max 23
_diffrn_reflns_limit_l_min -24
_diffrn_reflns_number 31105
_diffrn_reflns_point_group_measured_fraction_full 0.996
_diffrn_reflns_point_group_measured_fraction_max 0.997
_diffrn_reflns_theta_full 25.242
_diffrn_reflns_theta_max 26.999
_diffrn_reflns_theta_min 2.563
_diffrn_standards_number 0
_exptl_absorpt_coefficient_mu 0.128
_exptl_absorpt_correction_type none
_exptl_crystal_colour Colorless
_exptl_crystal_density_diffrn 1.509
_exptl_crystal_description Plate
_exptl_crystal_F_000 408
_exptl_crystal_size_max 0.19
_exptl_crystal_size_mid 0.1
_exptl_crystal_size_min 0.08
_refine_diff_density_max 0.327
_refine_diff_density_min -0.183
_refine_diff_density_rms 0.042
_refine_ls_extinction_coef 0.042(4)
_refine_ls_extinction_expression Fc^*^=kFc[1+0.001xFc^2^\l^3^/sin(2\q)]^-1/4^
_refine_ls_extinction_method 'SHELXL-2018/3 (Sheldrick 2018)'
_refine_ls_goodness_of_fit_ref 1.027
_refine_ls_hydrogen_treatment constr
_refine_ls_matrix_type full
_refine_ls_number_parameters 256
_refine_ls_number_reflns 3759
_refine_ls_number_restraints 0
_refine_ls_restrained_S_all 1.027
_refine_ls_R_factor_all 0.0353
_refine_ls_R_factor_gt 0.0324
_refine_ls_shift/su_max 0.001
_refine_ls_shift/su_mean 0.000
_refine_ls_structure_factor_coef Fsqd
_refine_ls_weighting_details 'w=1/[\s^2^(Fo^2^)+(0.0372P)^2^+0.4073P] where P=(Fo^2^+2Fc^2^)/3'
_refine_ls_weighting_scheme calc
_refine_ls_wR_factor_gt 0.0820
_refine_ls_wR_factor_ref 0.0844
_reflns_Friedel_coverage 0.000
_reflns_number_gt 3473
_reflns_number_total 3759
_reflns_threshold_expression 'I > 2\s(I)'
_cod_data_source_file d4ob02088j2.cif
_cod_data_source_block mkv55b
_cod_depositor_comments 'Adding full bibliography for 7160489--7160491.cif.'
_cod_original_cell_volume 868.2(3)
_cod_database_code 7160490
_shelx_shelxl_version_number 2018/3
_shelx_space_group_comment
;
The symmetry employed for this shelxl refinement is uniquely defined
by the following loop, which should always be used as a source of
symmetry information in preference to the above space-group names.
They are only intended as comments.
;
_olex2_refinement_description
;
1. Fixed Uiso
 At 1.2 times of:
  All C(H) groups, All C(H,H) groups
 At 1.5 times of:
  All C(H,H,H) groups
2.a Ternary CH refined with riding coordinates:
 C3(H3)
2.b Secondary CH2 refined with riding coordinates:
 C4(H4A,H4B), C14(H14A,H14B)
2.c Aromatic/amide H refined with riding coordinates:
 C7(H7), C8(H8), C10(H10), C11(H11), C17(H17), C20(H20)
2.d Idealised Me refined as rotating group:
 C2(H2A,H2B,H2C), C12(H12A,H12B,H12C)
;
_olex2_submission_special_instructions 'No special instructions were received'

loop_
_space_group_symop_operation_xyz
'x, y, z'
'-x, -y, -z'

loop_
_atom_site_label
_atom_site_type_symbol
_atom_site_fract_x
_atom_site_fract_y
_atom_site_fract_z
_atom_site_U_iso_or_equiv
_atom_site_adp_type
_atom_site_occupancy
_atom_site_site_symmetry_order
_atom_site_calc_flag
_atom_site_refinement_flags_posn
_atom_site_refinement_flags_adp
_atom_site_refinement_flags_occupancy
_atom_site_disorder_assembly
_atom_site_disorder_group
C1 C 0.8096(2) 0.67516(13) 0.26497(6) 0.0156(2) Uani 1 1 d . . . . .
C2 C 0.8942(3) 0.89365(16) 0.17435(7) 0.0261(3) Uani 1 1 d . . . . .
H2A H 0.901014 0.973587 0.208249 0.039 Uiso 1 1 calc R U . . .
H2B H 0.831794 0.943468 0.130914 0.039 Uiso 1 1 calc R U . . .
H2C H 1.056846 0.852049 0.160980 0.039 Uiso 1 1 calc R U . . .
C3 C 0.6222(2) 0.54700(13) 0.29565(6) 0.0144(2) Uani 1 1 d . . . . .
H3 H 0.460610 0.599261 0.304179 0.017 Uiso 1 1 calc R U . . .
C4 C 0.6789(2) 0.45987(13) 0.36685(6) 0.0150(2) Uani 1 1 d . . . . .
H4A H 0.825201 0.393361 0.358093 0.018 Uiso 1 1 calc R U . . .
H4B H 0.711105 0.538748 0.399835 0.018 Uiso 1 1 calc R U . . .
C5 C 0.4669(2) 0.35455(13) 0.40125(6) 0.0145(2) Uani 1 1 d . . . . .
C6 C 0.4700(2) 0.26896(13) 0.47474(6) 0.0138(2) Uani 1 1 d . . . . .
C7 C 0.6582(2) 0.28289(13) 0.51559(6) 0.0144(2) Uani 1 1 d . . . . .
H7 H 0.789508 0.353049 0.496971 0.017 Uiso 1 1 calc R U . . .
C8 C 0.6568(2) 0.19560(13) 0.58323(6) 0.0148(2) Uani 1 1 d . . . . .
H8 H 0.785670 0.206080 0.610625 0.018 Uiso 1 1 calc R U . . .
C9 C 0.4637(2) 0.09270(13) 0.61015(6) 0.0149(2) Uani 1 1 d . . . . .
C10 C 0.2723(2) 0.07967(13) 0.56998(6) 0.0158(2) Uani 1 1 d . . . . .
H10 H 0.139622 0.010866 0.588826 0.019 Uiso 1 1 calc R U . . .
C11 C 0.2764(2) 0.16621(13) 0.50344(6) 0.0152(2) Uani 1 1 d . . . . .
H11 H 0.146304 0.156384 0.476440 0.018 Uiso 1 1 calc R U . . .
C12 C 0.6419(2) -0.01239(15) 0.71435(6) 0.0209(3) Uani 1 1 d . . . . .
H12A H 0.778248 -0.060981 0.686096 0.031 Uiso 1 1 calc R U . . .
H12B H 0.597706 -0.079317 0.760309 0.031 Uiso 1 1 calc R U . . .
H12C H 0.687934 0.094657 0.723829 0.031 Uiso 1 1 calc R U . . .
C13 C 0.6147(2) 0.43091(13) 0.23809(6) 0.0138(2) Uani 1 1 d . . . . .
C14 C 0.4136(2) 0.46056(13) 0.19147(6) 0.0155(2) Uani 1 1 d . . . . .
H14A H 0.258343 0.426346 0.220833 0.019 Uiso 1 1 calc R U . . .
H14B H 0.403331 0.577052 0.176766 0.019 Uiso 1 1 calc R U . . .
C15 C 0.4459(2) 0.37473(13) 0.12470(6) 0.0139(2) Uani 1 1 d . . . . .
C16 C 0.6505(2) 0.40085(13) 0.07406(6) 0.0151(2) Uani 1 1 d . . . . .
C17 C 0.6914(2) 0.33043(14) 0.01058(6) 0.0170(2) Uani 1 1 d . . . . .
H17 H 0.835398 0.350433 -0.022294 0.020 Uiso 1 1 calc R U . . .
C18 C 0.5136(2) 0.22967(13) -0.00294(6) 0.0168(2) Uani 1 1 d . . . . .
C19 C 0.3062(2) 0.20058(13) 0.04557(6) 0.0161(2) Uani 1 1 d . . . . .
C20 C 0.2709(2) 0.27116(13) 0.10922(6) 0.0150(2) Uani 1 1 d . . . . .
H20 H 0.127899 0.249246 0.142332 0.018 Uiso 1 1 calc R U . . .
F1 F 0.81827(12) 0.50632(8) 0.08675(4) 0.02034(17) Uani 1 1 d . . . . .
F2 F 0.53878(14) 0.16095(9) -0.06514(4) 0.02366(18) Uani 1 1 d . . . . .
F3 F 0.13608(13) 0.10301(8) 0.02928(4) 0.02204(17) Uani 1 1 d . . . . .
O1 O 0.99776(15) 0.69434(10) 0.28732(5) 0.0223(2) Uani 1 1 d . . . . .
O2 O 0.73622(16) 0.76335(10) 0.20824(4) 0.0211(2) Uani 1 1 d . . . . .
O3 O 0.76294(15) 0.32633(10) 0.23096(4) 0.01732(18) Uani 1 1 d . . . . .
O4 O 0.29486(15) 0.33945(10) 0.36841(4) 0.02019(19) Uani 1 1 d . . . . .
O5 O 0.43958(15) 0.00000(10) 0.67458(4) 0.01924(19) Uani 1 1 d . . . . .

loop_
_atom_site_aniso_label
_atom_site_aniso_U_11
_atom_site_aniso_U_22
_atom_site_aniso_U_33
_atom_site_aniso_U_23
_atom_site_aniso_U_13
_atom_site_aniso_U_12
C1 0.0181(5) 0.0146(5) 0.0145(5) -0.0041(4) -0.0010(4) 0.0002(4)
C2 0.0304(7) 0.0248(6) 0.0216(6) 0.0051(5) -0.0031(5) -0.0109(5)
C3 0.0147(5) 0.0159(5) 0.0127(5) -0.0020(4) -0.0022(4) -0.0006(4)
C4 0.0150(5) 0.0173(5) 0.0128(5) -0.0017(4) -0.0026(4) -0.0007(4)
C5 0.0148(5) 0.0151(5) 0.0141(5) -0.0040(4) -0.0018(4) 0.0020(4)
C6 0.0137(5) 0.0137(5) 0.0141(5) -0.0032(4) -0.0012(4) 0.0019(4)
C7 0.0136(5) 0.0134(5) 0.0160(5) -0.0027(4) -0.0007(4) -0.0009(4)
C8 0.0136(5) 0.0158(5) 0.0158(5) -0.0038(4) -0.0031(4) 0.0002(4)
C9 0.0169(5) 0.0142(5) 0.0133(5) -0.0020(4) -0.0012(4) 0.0018(4)
C10 0.0131(5) 0.0162(5) 0.0177(5) -0.0031(4) 0.0005(4) -0.0020(4)
C11 0.0126(5) 0.0176(5) 0.0163(5) -0.0047(4) -0.0027(4) 0.0006(4)
C12 0.0227(6) 0.0217(6) 0.0181(5) 0.0038(4) -0.0072(5) -0.0030(5)
C13 0.0145(5) 0.0148(5) 0.0115(5) 0.0001(4) -0.0002(4) -0.0030(4)
C14 0.0151(5) 0.0171(5) 0.0150(5) -0.0032(4) -0.0031(4) -0.0003(4)
C15 0.0157(5) 0.0139(5) 0.0120(5) 0.0004(4) -0.0036(4) 0.0011(4)
C16 0.0140(5) 0.0145(5) 0.0170(5) 0.0009(4) -0.0043(4) -0.0020(4)
C17 0.0158(5) 0.0193(5) 0.0146(5) 0.0021(4) -0.0002(4) 0.0013(4)
C18 0.0215(6) 0.0167(5) 0.0129(5) -0.0029(4) -0.0046(4) 0.0050(4)
C19 0.0175(5) 0.0139(5) 0.0180(5) -0.0007(4) -0.0074(4) -0.0009(4)
C20 0.0142(5) 0.0157(5) 0.0146(5) 0.0013(4) -0.0025(4) -0.0005(4)
F1 0.0175(3) 0.0225(4) 0.0209(3) -0.0009(3) -0.0025(3) -0.0081(3)
F2 0.0287(4) 0.0274(4) 0.0165(3) -0.0092(3) -0.0037(3) 0.0039(3)
F3 0.0223(4) 0.0215(4) 0.0247(4) -0.0059(3) -0.0082(3) -0.0055(3)
O1 0.0191(4) 0.0222(4) 0.0259(4) -0.0003(3) -0.0056(3) -0.0043(3)
O2 0.0254(5) 0.0204(4) 0.0174(4) 0.0029(3) -0.0059(3) -0.0080(3)
O3 0.0183(4) 0.0177(4) 0.0161(4) -0.0026(3) -0.0022(3) 0.0018(3)
O4 0.0178(4) 0.0248(4) 0.0184(4) 0.0007(3) -0.0066(3) -0.0032(3)
O5 0.0188(4) 0.0225(4) 0.0156(4) 0.0042(3) -0.0041(3) -0.0045(3)

loop_
_atom_type_symbol
_atom_type_description
_atom_type_scat_dispersion_real
_atom_type_scat_dispersion_imag
_atom_type_scat_source
C C 0.0033 0.0016 'International Tables Vol C Tables 4.2.6.8 and 6.1.1.4'
H H 0.0000 0.0000 'International Tables Vol C Tables 4.2.6.8 and 6.1.1.4'
F F 0.0171 0.0103 'International Tables Vol C Tables 4.2.6.8 and 6.1.1.4'
O O 0.0106 0.0060 'International Tables Vol C Tables 4.2.6.8 and 6.1.1.4'

loop_
_geom_angle_atom_site_label_1
_geom_angle_atom_site_label_2
_geom_angle_atom_site_label_3
_geom_angle
_geom_angle_site_symmetry_1
_geom_angle_site_symmetry_3
_geom_angle_publ_flag
O1 C1 C3 125.63(10) . . ?
O1 C1 O2 124.46(11) . . ?
O2 C1 C3 109.91(9) . . ?
H2A C2 H2B 109.5 . . ?
H2A C2 H2C 109.5 . . ?
H2B C2 H2C 109.5 . . ?
O2 C2 H2A 109.5 . . ?
O2 C2 H2B 109.5 . . ?
O2 C2 H2C 109.5 . . ?
C1 C3 H3 108.7 . . ?
C1 C3 C4 111.82(9) . . ?
C1 C3 C13 107.40(8) . . ?
C4 C3 H3 108.7 . . ?
C4 C3 C13 111.54(9) . . ?
C13 C3 H3 108.7 . . ?
C3 C4 H4A 109.8 . . ?
C3 C4 H4B 109.8 . . ?
H4A C4 H4B 108.2 . . ?
C5 C4 C3 109.60(9) . . ?
C5 C4 H4A 109.8 . . ?
C5 C4 H4B 109.8 . . ?
C6 C5 C4 119.55(9) . . ?
O4 C5 C4 120.08(10) . . ?
O4 C5 C6 120.37(10) . . ?
C7 C6 C5 123.33(10) . . ?
C7 C6 C11 118.65(10) . . ?
C11 C6 C5 118.00(10) . . ?
C6 C7 H7 119.4 . . ?
C8 C7 C6 121.12(10) . . ?
C8 C7 H7 119.4 . . ?
C7 C8 H8 120.4 . . ?
C7 C8 C9 119.11(10) . . ?
C9 C8 H8 120.4 . . ?
C8 C9 C10 120.16(10) . . ?
O5 C9 C8 125.43(10) . . ?
O5 C9 C10 114.41(10) . . ?
C9 C10 H10 120.0 . . ?
C11 C10 C9 120.05(10) . . ?
C11 C10 H10 120.0 . . ?
C6 C11 H11 119.6 . . ?
C10 C11 C6 120.90(10) . . ?
C10 C11 H11 119.6 . . ?
H12A C12 H12B 109.5 . . ?
H12A C12 H12C 109.5 . . ?
H12B C12 H12C 109.5 . . ?
O5 C12 H12A 109.5 . . ?
O5 C12 H12B 109.5 . . ?
O5 C12 H12C 109.5 . . ?
C14 C13 C3 115.32(9) . . ?
O3 C13 C3 121.05(10) . . ?
O3 C13 C14 123.62(10) . . ?
C13 C14 H14A 108.7 . . ?
C13 C14 H14B 108.7 . . ?
H14A C14 H14B 107.6 . . ?
C15 C14 C13 114.08(9) . . ?
C15 C14 H14A 108.7 . . ?
C15 C14 H14B 108.7 . . ?
C16 C15 C14 120.56(10) . . ?
C16 C15 C20 116.99(10) . . ?
C20 C15 C14 122.40(10) . . ?
C17 C16 C15 124.29(10) . . ?
F1 C16 C15 117.85(10) . . ?
F1 C16 C17 117.83(10) . . ?
C16 C17 H17 121.5 . . ?
C18 C17 C16 116.95(10) . . ?
C18 C17 H17 121.5 . . ?
C17 C18 C19 120.94(10) . . ?
F2 C18 C17 119.95(10) . . ?
F2 C18 C19 119.09(10) . . ?
C18 C19 C20 120.98(10) . . ?
F3 C19 C18 118.62(10) . . ?
F3 C19 C20 120.39(10) . . ?
C15 C20 H20 120.1 . . ?
C19 C20 C15 119.85(10) . . ?
C19 C20 H20 120.1 . . ?
C1 O2 C2 116.22(9) . . ?
C9 O5 C12 118.12(9) . . ?

loop_
_geom_bond_atom_site_label_1
_geom_bond_atom_site_label_2
_geom_bond_distance
_geom_bond_site_symmetry_2
_geom_bond_publ_flag
C1 C3 1.5209(15) . ?
C1 O1 1.2019(14) . ?
C1 O2 1.3374(14) . ?
C2 H2A 0.9800 . ?
C2 H2B 0.9800 . ?
C2 H2C 0.9800 . ?
C2 O2 1.4487(14) . ?
C3 H3 1.0000 . ?
C3 C4 1.5222(15) . ?
C3 C13 1.5398(15) . ?
C4 H4A 0.9900 . ?
C4 H4B 0.9900 . ?
C4 C5 1.5147(15) . ?
C5 C6 1.4864(15) . ?
C5 O4 1.2247(14) . ?
C6 C7 1.3958(15) . ?
C6 C11 1.4024(16) . ?
C7 H7 0.9500 . ?
C7 C8 1.3940(15) . ?
C8 H8 0.9500 . ?
C8 C9 1.3943(16) . ?
C9 C10 1.4011(16) . ?
C9 O5 1.3560(13) . ?
C10 H10 0.9500 . ?
C10 C11 1.3720(16) . ?
C11 H11 0.9500 . ?
C12 H12A 0.9800 . ?
C12 H12B 0.9800 . ?
C12 H12C 0.9800 . ?
C12 O5 1.4329(14) . ?
C13 C14 1.5169(15) . ?
C13 O3 1.2061(14) . ?
C14 H14A 0.9900 . ?
C14 H14B 0.9900 . ?
C14 C15 1.5046(15) . ?
C15 C16 1.3876(15) . ?
C15 C20 1.3968(15) . ?
C16 C17 1.3803(16) . ?
C16 F1 1.3591(13) . ?
C17 H17 0.9500 . ?
C17 C18 1.3795(16) . ?
C18 C19 1.3800(17) . ?
C18 F2 1.3504(13) . ?
C19 C20 1.3828(16) . ?
C19 F3 1.3496(13) . ?
C20 H20 0.9500 . ?

loop_
_geom_torsion_atom_site_label_1
_geom_torsion_atom_site_label_2
_geom_torsion_atom_site_label_3
_geom_torsion_atom_site_label_4
_geom_torsion
_geom_torsion_site_symmetry_1
_geom_torsion_site_symmetry_2
_geom_torsion_site_symmetry_3
_geom_torsion_site_symmetry_4
_geom_torsion_publ_flag
C1 C3 C4 C5 170.37(9) . . . . ?
C1 C3 C13 C14 -97.99(11) . . . . ?
C1 C3 C13 O3 80.87(12) . . . . ?
C3 C1 O2 C2 178.43(10) . . . . ?
C3 C4 C5 C6 -174.26(9) . . . . ?
C3 C4 C5 O4 6.19(14) . . . . ?
C3 C13 C14 C15 165.43(9) . . . . ?
C4 C3 C13 C14 139.16(9) . . . . ?
C4 C3 C13 O3 -41.99(14) . . . . ?
C4 C5 C6 C7 1.55(16) . . . . ?
C4 C5 C6 C11 -176.85(10) . . . . ?
C5 C6 C7 C8 -177.67(10) . . . . ?
C5 C6 C11 C10 177.84(10) . . . . ?
C6 C7 C8 C9 0.09(16) . . . . ?
C7 C6 C11 C10 -0.64(16) . . . . ?
C7 C8 C9 C10 -1.00(16) . . . . ?
C7 C8 C9 O5 179.47(10) . . . . ?
C8 C9 C10 C11 1.09(16) . . . . ?
C8 C9 O5 C12 -9.47(16) . . . . ?
C9 C10 C11 C6 -0.26(16) . . . . ?
C10 C9 O5 C12 170.98(10) . . . . ?
C11 C6 C7 C8 0.72(16) . . . . ?
C13 C3 C4 C5 -69.34(11) . . . . ?
C13 C14 C15 C16 -58.28(14) . . . . ?
C13 C14 C15 C20 124.20(11) . . . . ?
C14 C15 C16 C17 -178.24(10) . . . . ?
C14 C15 C16 F1 -0.30(15) . . . . ?
C14 C15 C20 C19 177.39(10) . . . . ?
C15 C16 C17 C18 0.97(17) . . . . ?
C16 C15 C20 C19 -0.22(16) . . . . ?
C16 C17 C18 C19 -0.55(16) . . . . ?
C16 C17 C18 F2 177.88(10) . . . . ?
C17 C18 C19 C20 -0.20(17) . . . . ?
C17 C18 C19 F3 178.98(10) . . . . ?
C18 C19 C20 C15 0.60(17) . . . . ?
C20 C15 C16 C17 -0.59(17) . . . . ?
C20 C15 C16 F1 177.36(9) . . . . ?
F1 C16 C17 C18 -176.97(9) . . . . ?
F2 C18 C19 C20 -178.65(10) . . . . ?
F2 C18 C19 F3 0.54(16) . . . . ?
F3 C19 C20 C15 -178.57(9) . . . . ?
O1 C1 C3 C4 9.44(16) . . . . ?
O1 C1 C3 C13 -113.24(12) . . . . ?
O1 C1 O2 C2 -2.41(16) . . . . ?
O2 C1 C3 C4 -171.40(9) . . . . ?
O2 C1 C3 C13 65.91(11) . . . . ?
O3 C13 C14 C15 -13.39(15) . . . . ?
O4 C5 C6 C7 -178.91(10) . . . . ?
O4 C5 C6 C11 2.69(16) . . . . ?
O5 C9 C10 C11 -179.33(10) . . . . ?
